data_1524721
loop_
_publ_author_name
'Koester, W.'
'Horn, E.'

_publ_section_title
;
 Zustandsbild und Gitterkonstanten der Legierungen des Kobalts mit
 Rhenium, Ruthenium, Osmium, Rhodium und Iridium
;
_journal_name_full 'Zeitschrift fuer Metallkunde'
_journal_page_first 444
_journal_page_last 449
_journal_volume 43
_journal_year 1952
_chemical_formula_sum 'Co Re'
_chemical_name_systematic '(Co Re)'
_space_group_IT_number 194
_symmetry_space_group_name_Hall '-P 6c 2c'
_symmetry_space_group_name_H-M 'P 63/m m c'
_cell_angle_alpha 90
_cell_angle_beta 90
_cell_angle_gamma 120
_cell_formula_units_Z 1
_cell_length_a 2.636
_cell_length_b 2.636
_cell_length_c 4.265
_cell_volume 25.665
_citation_journal_id_ASTM ZEMTAE
_cod_data_source_file Koester_ZEMTAE_1952_1197.cif
_cod_data_source_block Co1Re1
_cod_original_cell_volume 25.66495
_cod_original_formula_sum 'Co1 Re1'
_cod_database_code 1524721

loop_
_symmetry_equiv_pos_as_xyz
x,y,z
x-y,x,z+1/2
-y,x-y,z
-x,-y,z+1/2
-x+y,-x,z
y,-x+y,z+1/2
-y,-x,-z+1/2
x-y,-y,-z
x,x-y,-z+1/2
y,x,-z
-x+y,y,-z+1/2
-x,-x+y,-z
-x,-y,-z
-x+y,-x,-z-1/2
y,-x+y,-z
x,y,-z-1/2
x-y,x,-z
-y,x-y,-z-1/2
y,x,z-1/2
-x+y,y,z
-x,-x+y,z-1/2
-y,-x,z
x-y,-y,z-1/2
x,x-y,z

loop_
_atom_site_label
_atom_site_type_symbol
_atom_site_fract_x
_atom_site_fract_y
_atom_site_fract_z
_atom_site_occupancy
_atom_site_U_iso_or_equiv
Re1 Re 0.3333 0.6667 0.25 0.5 0.0
Co1 Co 0.3333 0.6667 0.25 0.5 0.0
